data_2215291
loop_
_publ_author_name
'Luo, Zhi-Gang'

_publ_section_title (<i>E</i>)-2-Hydroxy-<i>N</i>'-(3-hydroxy-4-methoxybenzylidene)benzohydrazide
_journal_coeditor_code WN2180
_journal_issue 9
_journal_name_full 'Acta Crystallographica Section E'
_journal_page_first o3672
_journal_page_last o3672
_journal_paper_doi 10.1107/S1600536807037014
_journal_volume 63
_journal_year 2007
_chemical_formula_iupac 'C15 H14 N2 O4'
_chemical_formula_moiety 'C15 H14 N2 O4'
_chemical_formula_sum 'C15 H14 N2 O4'
_chemical_formula_weight 286.28
_chemical_name_systematic
;
(E)-N'-(3-Hydroxy-4-methoxybenzylidene)-2-hydroxybenzohydrazide
;
_space_group_IT_number 14
_symmetry_cell_setting monoclinic
_symmetry_space_group_name_Hall '-P 2ybc'
_symmetry_space_group_name_H-M 'P 1 21/c 1'
_atom_sites_solution_hydrogens geom
_atom_sites_solution_primary direct
_atom_sites_solution_secondary difmap
_audit_creation_method SHELXL97
_cell_angle_alpha 90.00
_cell_angle_beta 100.95(3)
_cell_angle_gamma 90.00
_cell_formula_units_Z 4
_cell_length_a 12.436(3)
_cell_length_b 7.1581(14)
_cell_length_c 15.048(3)
_cell_measurement_reflns_used 2865
_cell_measurement_temperature 298(2)
_cell_measurement_theta_max 26
_cell_measurement_theta_min 4.2
_cell_volume 1315.2(5)
_computing_cell_refinement 'SAINT (Bruker, 1998)'
_computing_data_collection 'SMART (Bruker, 1998)'
_computing_data_reduction SAINT
_computing_molecular_graphics 'SHELXTL (Sheldrick, 1997b)'
_computing_publication_material SHELXTL
_computing_structure_refinement 'SHELXL97 (Sheldrick, 1997a)'
_computing_structure_solution 'SHELXS97 (Sheldrick, 1997a)'
_diffrn_ambient_temperature 298(2)
_diffrn_measured_fraction_theta_full 0.985
_diffrn_measured_fraction_theta_max 0.985
_diffrn_measurement_device_type 'Bruker SMART APEX area-detector'
_diffrn_measurement_method \w
_diffrn_radiation_monochromator graphite
_diffrn_radiation_source 'fine-focus sealed tube'
_diffrn_radiation_type MoK\a
_diffrn_radiation_wavelength 0.71073
_diffrn_reflns_av_R_equivalents 0.0298
_diffrn_reflns_av_sigmaI/netI 0.0571
_diffrn_reflns_limit_h_max 16
_diffrn_reflns_limit_h_min -16
_diffrn_reflns_limit_k_max 9
_diffrn_reflns_limit_k_min -9
_diffrn_reflns_limit_l_max 20
_diffrn_reflns_limit_l_min -19
_diffrn_reflns_number 11560
_diffrn_reflns_theta_full 28.47
_diffrn_reflns_theta_max 28.47
_diffrn_reflns_theta_min 2.76
_diffrn_standards_decay_% no
_exptl_absorpt_coefficient_mu 0.107
_exptl_absorpt_correction_T_max 0.99
_exptl_absorpt_correction_T_min 0.96
_exptl_absorpt_correction_type multi-scan
_exptl_absorpt_process_details '(SADABS; Sheldrick, 1996)'
_exptl_crystal_colour colourless
_exptl_crystal_density_diffrn 1.446
_exptl_crystal_density_method 'not measured'
_exptl_crystal_description block
_exptl_crystal_F_000 600
_exptl_crystal_size_max 0.34
_exptl_crystal_size_mid 0.15
_exptl_crystal_size_min 0.06
_refine_diff_density_max 0.282
_refine_diff_density_min -0.263
_refine_ls_extinction_coef 0.009(3)
_refine_ls_extinction_expression Fc^*^=kFc[1+0.001xFc^2^\l^3^/sin(2\q)]^-1/4^
_refine_ls_extinction_method 'SHELXL97 (Sheldrick, 1997a)'
_refine_ls_goodness_of_fit_ref 1.103
_refine_ls_hydrogen_treatment mixed
_refine_ls_matrix_type full
_refine_ls_number_parameters 196
_refine_ls_number_reflns 3288
_refine_ls_number_restraints 0
_refine_ls_restrained_S_all 1.103
_refine_ls_R_factor_all 0.0790
_refine_ls_R_factor_gt 0.0486
_refine_ls_shift/su_max 0.000
_refine_ls_shift/su_mean 0.000
_refine_ls_structure_factor_coef Fsqd
_refine_ls_weighting_details 'calc w = 1/[\s^2^(Fo^2^)+(0.0815P)^2^+0.0205P] where P=(Fo^2^+2Fc^2^)/3'
_refine_ls_weighting_scheme calc
_refine_ls_wR_factor_gt 0.1470
_refine_ls_wR_factor_ref 0.1659
_reflns_number_gt 2008
_reflns_number_total 3288
_reflns_threshold_expression I>2\s(I)
_cod_data_source_file wn2180.cif
_cod_data_source_block I
_cod_original_sg_symbol_H-M 'P 21/c'
_cod_database_code 2215291
_cod_database_fobs_code 2215291

loop_
_symmetry_equiv_pos_as_xyz
'x, y, z'
'-x, y+1/2, -z+1/2'
'-x, -y, -z'
'x, -y-1/2, z-1/2'

loop_
_atom_site_type_symbol
_atom_site_label
_atom_site_fract_x
_atom_site_fract_y
_atom_site_fract_z
_atom_site_U_iso_or_equiv
_atom_site_adp_type
_atom_site_calc_flag
_atom_site_refinement_flags
_atom_site_occupancy
C C1 1.19143(13) 0.11923(19) 0.43668(9) 0.0383(3) Uani d . 1
C C2 1.30560(13) 0.1048(2) 0.46186(11) 0.0455(4) Uani d . 1
C C3 1.35507(15) 0.1122(2) 0.55284(12) 0.0585(5) Uani d . 1
H H3 1.4308 0.1022 0.5695 0.070 Uiso calc R 1
C C4 1.29249(16) 0.1342(2) 0.61828(12) 0.0569(5) Uani d . 1
H H4 1.3266 0.1396 0.6788 0.068 Uiso calc R 1
C C5 1.18013(14) 0.1484(2) 0.59570(10) 0.0482(4) Uani d . 1
H H5 1.1384 0.1631 0.6404 0.058 Uiso calc R 1
C C6 1.13091(13) 0.1405(2) 0.50587(10) 0.0426(4) Uani d . 1
H H6 1.0551 0.1496 0.4904 0.051 Uiso calc R 1
C C7 1.13998(13) 0.10751(19) 0.34001(9) 0.0396(4) Uani d . 1
C C8 0.87839(12) 0.1348(2) 0.20923(9) 0.0408(4) Uani d . 1
H H8 0.8400 0.1461 0.2563 0.049 Uiso calc R 1
C C9 0.81933(12) 0.12816(19) 0.11589(9) 0.0384(3) Uani d . 1
C C10 0.87688(12) 0.11754(19) 0.04428(9) 0.0382(3) Uani d . 1
H H10 0.9530 0.1131 0.0567 0.046 Uiso calc R 1
C C11 0.82212(12) 0.11374(19) -0.04359(9) 0.0364(3) Uani d . 1
C C12 0.70753(13) 0.1193(2) -0.06330(10) 0.0423(4) Uani d . 1
C C13 0.64983(13) 0.1286(2) 0.00710(11) 0.0511(4) Uani d . 1
H H13 0.5737 0.1317 -0.0054 0.061 Uiso calc R 1
C C14 0.70586(13) 0.1333(2) 0.09602(11) 0.0470(4) Uani d . 1
H H14 0.6668 0.1400 0.1429 0.056 Uiso calc R 1
C C21 0.54812(16) 0.1023(3) -0.17878(14) 0.0823(7) Uani d . 1
H H21A 0.5231 -0.0063 -0.1512 0.123 Uiso calc R 1
H H21B 0.5280 0.0921 -0.2434 0.123 Uiso calc R 1
H H21C 0.5150 0.2119 -0.1589 0.123 Uiso calc R 1
H H2 1.3208(19) 0.093(3) 0.3393(15) 0.084(7) Uiso d . 1
N N1 1.03213(10) 0.13674(18) 0.31683(8) 0.0444(3) Uani d . 1
H H1 0.9941 0.1624 0.3574 0.053 Uiso calc R 1
N N2 0.98266(11) 0.12502(17) 0.22650(8) 0.0448(4) Uani d . 1
O O1 1.37067(10) 0.08214(18) 0.39977(9) 0.0628(4) Uani d . 1
O O2 1.19532(9) 0.06595(17) 0.28146(7) 0.0521(3) Uani d . 1
O O3 0.88194(8) 0.10779(14) -0.11127(7) 0.0461(3) Uani d . 1
H H11 0.8403 0.1059 -0.1605 0.069 Uiso calc R 1
O O4 0.66287(9) 0.11568(16) -0.15360(7) 0.0558(4) Uani d . 1

loop_
_atom_site_aniso_label
_atom_site_aniso_U_11
_atom_site_aniso_U_22
_atom_site_aniso_U_33
_atom_site_aniso_U_12
_atom_site_aniso_U_13
_atom_site_aniso_U_23
C1 0.0423(8) 0.0413(8) 0.0314(7) 0.0009(6) 0.0073(6) 0.0002(6)
C2 0.0432(9) 0.0495(9) 0.0437(9) -0.0010(7) 0.0083(7) 0.0026(6)
C3 0.0445(10) 0.0752(12) 0.0513(10) -0.0006(8) -0.0020(8) 0.0011(8)
C4 0.0639(12) 0.0638(11) 0.0377(9) -0.0005(8) -0.0035(8) 0.0007(7)
C5 0.0609(10) 0.0502(9) 0.0336(8) 0.0018(7) 0.0096(7) -0.0002(6)
C6 0.0441(8) 0.0483(9) 0.0357(8) 0.0017(6) 0.0080(6) -0.0003(6)
C7 0.0433(8) 0.0446(8) 0.0323(8) 0.0014(6) 0.0107(6) 0.0015(6)
C8 0.0440(9) 0.0489(9) 0.0311(7) -0.0006(6) 0.0112(6) -0.0023(6)
C9 0.0423(8) 0.0425(8) 0.0315(7) -0.0020(6) 0.0094(6) -0.0020(6)
C10 0.0352(8) 0.0453(8) 0.0343(8) -0.0006(6) 0.0072(6) 0.0011(6)
C11 0.0375(8) 0.0395(8) 0.0337(7) -0.0003(6) 0.0103(6) 0.0016(5)
C12 0.0401(8) 0.0514(9) 0.0337(8) 0.0025(6) 0.0024(6) -0.0034(6)
C13 0.0347(8) 0.0733(11) 0.0461(9) -0.0006(7) 0.0100(7) -0.0076(8)
C14 0.0410(8) 0.0640(10) 0.0385(8) -0.0023(7) 0.0143(7) -0.0058(7)
C21 0.0435(11) 0.143(2) 0.0542(12) 0.0125(11) -0.0075(9) -0.0168(11)
N1 0.0432(7) 0.0644(9) 0.0259(6) 0.0056(6) 0.0076(5) -0.0030(5)
N2 0.0479(8) 0.0582(9) 0.0281(7) 0.0047(6) 0.0068(5) -0.0014(5)
O1 0.0413(7) 0.0958(10) 0.0534(8) 0.0035(6) 0.0142(6) 0.0052(6)
O2 0.0480(7) 0.0753(8) 0.0357(6) 0.0072(5) 0.0147(5) -0.0020(5)
O3 0.0422(6) 0.0685(7) 0.0285(5) -0.0020(5) 0.0093(4) 0.0001(4)
O4 0.0415(7) 0.0885(9) 0.0347(6) 0.0068(5) 0.0001(5) -0.0039(5)

loop_
_atom_type_symbol
_atom_type_description
_atom_type_scat_dispersion_real
_atom_type_scat_dispersion_imag
_atom_type_scat_source
C C 0.0033 0.0016 'International Tables Vol C Tables 4.2.6.8 and 6.1.1.4'
H H 0.0000 0.0000 'International Tables Vol C Tables 4.2.6.8 and 6.1.1.4'
N N 0.0061 0.0033 'International Tables Vol C Tables 4.2.6.8 and 6.1.1.4'
O O 0.0106 0.0060 'International Tables Vol C Tables 4.2.6.8 and 6.1.1.4'

loop_
_geom_angle_atom_site_label_1
_geom_angle_atom_site_label_2
_geom_angle_atom_site_label_3
_geom_angle
C2 C1 C6 117.74(14)
C2 C1 C7 119.30(14)
C6 C1 C7 122.95(14)
O1 C2 C3 118.17(15)
O1 C2 C1 121.90(14)
C3 C2 C1 119.93(15)
C4 C3 C2 120.29(16)
C4 C3 H3 119.9
C2 C3 H3 119.9
C3 C4 C5 121.15(16)
C3 C4 H4 119.4
C5 C4 H4 119.4
C6 C5 C4 118.73(15)
C6 C5 H5 120.6
C4 C5 H5 120.6
C5 C6 C1 122.15(15)
C5 C6 H6 118.9
C1 C6 H6 118.9
O2 C7 N1 120.78(13)
O2 C7 C1 120.90(14)
N1 C7 C1 118.29(13)
N2 C8 C9 120.12(13)
N2 C8 H8 119.9
C9 C8 H8 119.9
C14 C9 C10 118.82(14)
C14 C9 C8 120.88(14)
C10 C9 C8 120.30(14)
C11 C10 C9 120.68(14)
C11 C10 H10 119.7
C9 C10 H10 119.7
C10 C11 O3 118.55(12)
C10 C11 C12 120.27(13)
O3 C11 C12 121.17(13)
O4 C12 C13 125.99(14)
O4 C12 C11 114.52(13)
C13 C12 C11 119.49(14)
C14 C13 C12 119.95(15)
C14 C13 H13 120.0
C12 C13 H13 120.0
C9 C14 C13 120.79(14)
C9 C14 H14 119.6
C13 C14 H14 119.6
O4 C21 H21A 109.5
O4 C21 H21B 109.5
H21A C21 H21B 109.5
O4 C21 H21C 109.5
H21A C21 H21C 109.5
H21B C21 H21C 109.5
C7 N1 N2 118.93(12)
C7 N1 H1 120.5
N2 N1 H1 120.5
C8 N2 N1 116.24(13)
C2 O1 H2 105.6(12)
C11 O3 H11 109.5
C12 O4 C21 117.93(14)

loop_
_geom_bond_atom_site_label_1
_geom_bond_atom_site_label_2
_geom_bond_distance
C1 C2 1.402(2)
C1 C6 1.404(2)
C1 C7 1.476(2)
C2 O1 1.357(2)
C2 C3 1.391(2)
C3 C4 1.375(2)
C3 H3 0.9300
C4 C5 1.378(3)
C4 H4 0.9300
C5 C6 1.375(2)
C5 H5 0.9300
C6 H6 0.9300
C7 O2 1.2524(16)
C7 N1 1.337(2)
C8 N2 1.275(2)
C8 C9 1.457(2)
C8 H8 0.9300
C9 C14 1.386(2)
C9 C10 1.404(2)
C10 C11 1.3678(19)
C10 H10 0.9300
C11 O3 1.3712(16)
C11 C12 1.400(2)
C12 O4 1.3671(18)
C12 C13 1.389(2)
C13 C14 1.387(2)
C13 H13 0.9300
C14 H14 0.9300
C21 O4 1.409(2)
C21 H21A 0.9600
C21 H21B 0.9600
C21 H21C 0.9600
N1 N2 1.3840(17)
N1 H1 0.8600
O1 H2 1.00(2)
O3 H11 0.8200

loop_
_geom_hbond_atom_site_label_D
_geom_hbond_atom_site_label_H
_geom_hbond_atom_site_label_A
_geom_hbond_site_symmetry_A
_geom_hbond_distance_DH
_geom_hbond_distance_HA
_geom_hbond_distance_DA
_geom_hbond_angle_DHA
N1 H1 O3 4_566 0.86 2.26 2.9616(16) 138.3
O1 H2 O2 . 1.00(2) 1.65(2) 2.5424(19) 146.3(19)
O3 H11 O2 3_755 0.82 2.17 2.8451(16) 139.5
O3 H11 O4 . 0.82 2.23 2.6781(17) 114.7

loop_
_geom_torsion_atom_site_label_1
_geom_torsion_atom_site_label_2
_geom_torsion_atom_site_label_3
_geom_torsion_atom_site_label_4
_geom_torsion
C6 C1 C2 O1 179.36(13)
C7 C1 C2 O1 0.7(2)
C6 C1 C2 C3 -0.1(2)
C7 C1 C2 C3 -178.83(13)
O1 C2 C3 C4 -179.71(15)
C1 C2 C3 C4 -0.2(2)
C2 C3 C4 C5 0.3(3)
C3 C4 C5 C6 -0.1(2)
C4 C5 C6 C1 -0.2(2)
C2 C1 C6 C5 0.4(2)
C7 C1 C6 C5 179.01(13)
C2 C1 C7 O2 7.4(2)
C6 C1 C7 O2 -171.25(13)
C2 C1 C7 N1 -174.64(12)
C6 C1 C7 N1 6.7(2)
N2 C8 C9 C14 178.18(13)
N2 C8 C9 C10 -2.2(2)
C14 C9 C10 C11 0.5(2)
C8 C9 C10 C11 -179.14(13)
C9 C10 C11 O3 178.47(11)
C9 C10 C11 C12 -0.4(2)
C10 C11 C12 O4 179.66(12)
O3 C11 C12 O4 0.8(2)
C10 C11 C12 C13 0.0(2)
O3 C11 C12 C13 -178.86(13)
O4 C12 C13 C14 -179.32(14)
C11 C12 C13 C14 0.3(2)
C10 C9 C14 C13 -0.2(2)
C8 C9 C14 C13 179.45(13)
C12 C13 C14 C9 -0.2(2)
O2 C7 N1 N2 -1.6(2)
C1 C7 N1 N2 -179.59(11)
C9 C8 N2 N1 178.54(12)
C7 N1 N2 C8 172.94(13)
C13 C12 O4 C21 -6.4(2)
C11 C12 O4 C21 173.87(14)

loop_
_cod_related_entry_id
_cod_related_entry_database
_cod_related_entry_code
1 ChemSpider 5275854
